data_1512766
loop_
_publ_author_name
'Nithi Phukan'
'Jubaraj B. Baruah'

_publ_section_title
;
 Hydrolysis of 4-(4-oxopentan-2-ylideneamino)benzoic acid and in-situ
 formation of nickel(II), zinc(II) and cadmium(II) complexes of
 4-aminobenzoic acid
;
_journal_name_full
;
Inorganica Chimica Acta
;
_journal_page_first 430
_journal_page_last 435
_journal_paper_doi 10.1016/j.ica.2012.09.005
_journal_volume 394
_journal_year 2013
_chemical_formula_sum 'C19 H19 N3 O5 Zn'
_chemical_formula_weight 434.74
_space_group_IT_number 14
_symmetry_cell_setting monoclinic
_symmetry_space_group_name_Hall '-P 2yn'
_symmetry_space_group_name_H-M 'P 1 21/n 1'
_atom_sites_solution_hydrogens geom
_atom_sites_solution_primary direct
_atom_sites_solution_secondary difmap
_cell_angle_alpha 90.00
_cell_angle_beta 96.079(3)
_cell_angle_gamma 90.00
_cell_formula_units_Z 4
_cell_length_a 6.8027(4)
_cell_length_b 27.7694(17)
_cell_length_c 10.3788(6)
_cell_measurement_reflns_used 9885
_cell_measurement_temperature 296(2)
_cell_measurement_theta_max 25.91
_cell_measurement_theta_min 2.46
_cell_volume 1949.6(2)
_computing_cell_refinement 'Bruker SMART'
_computing_data_collection 'Bruker SMART'
_computing_data_reduction 'Bruker SAINT'
_computing_molecular_graphics 'Bruker SHELXTL'
_computing_publication_material 'Bruker SHELXTL'
_computing_structure_refinement 'SHELXL-97 (Sheldrick, 1997)'
_computing_structure_solution 'SHELXS-97 (Sheldrick, 1990)'
_diffrn_ambient_temperature 296(2)
_diffrn_measured_fraction_theta_full 0.957
_diffrn_measured_fraction_theta_max 0.957
_diffrn_measurement_device_type 'CCD area detector'
_diffrn_measurement_method 'phi and omega scans'
_diffrn_radiation_monochromator graphite
_diffrn_radiation_source 'fine-focus sealed tube'
_diffrn_radiation_type MoK\a
_diffrn_radiation_wavelength 0.71073
_diffrn_reflns_av_R_equivalents 0.1237
_diffrn_reflns_av_sigmaI/netI 0.0571
_diffrn_reflns_limit_h_max 8
_diffrn_reflns_limit_h_min -8
_diffrn_reflns_limit_k_max 30
_diffrn_reflns_limit_k_min -30
_diffrn_reflns_limit_l_max 9
_diffrn_reflns_limit_l_min -12
_diffrn_reflns_number 20644
_diffrn_reflns_theta_full 25.25
_diffrn_reflns_theta_max 25.25
_diffrn_reflns_theta_min 1.47
_exptl_absorpt_coefficient_mu 1.295
_exptl_absorpt_correction_type none
_exptl_crystal_colour colorless
_exptl_crystal_density_diffrn 1.481
_exptl_crystal_density_method 'not measured'
_exptl_crystal_description block
_exptl_crystal_F_000 896
_exptl_crystal_size_max 0.25
_exptl_crystal_size_mid 0.21
_exptl_crystal_size_min 0.19
_refine_diff_density_max 0.346
_refine_diff_density_min -0.484
_refine_diff_density_rms 0.068
_refine_ls_extinction_method none
_refine_ls_goodness_of_fit_ref 1.042
_refine_ls_hydrogen_treatment mixed
_refine_ls_matrix_type full
_refine_ls_number_parameters 274
_refine_ls_number_reflns 3378
_refine_ls_number_restraints 3
_refine_ls_restrained_S_all 1.041
_refine_ls_R_factor_all 0.0468
_refine_ls_R_factor_gt 0.0372
_refine_ls_shift/su_max 0.001
_refine_ls_shift/su_mean 0.000
_refine_ls_structure_factor_coef Fsqd
_refine_ls_weighting_details 'calc w=1/[\s^2^(Fo^2^)+(0.0500P)^2^+0.0000P] where P=(Fo^2^+2Fc^2^)/3'
_refine_ls_weighting_scheme calc
_refine_ls_wR_factor_gt 0.0947
_refine_ls_wR_factor_ref 0.0988
_reflns_number_gt 2728
_reflns_number_total 3378
_reflns_threshold_expression >2sigma(I)
_cod_data_source_file ICA-2013-394-430-435-1.cif
_cod_data_source_block sb2zn
_cod_original_sg_symbol_H-M 'P2(1)/n  '
_cod_database_code 1512766

loop_
_symmetry_equiv_pos_as_xyz
'x, y, z'
'-x+1/2, y+1/2, -z+1/2'
'-x, -y, -z'
'x-1/2, -y-1/2, z-1/2'

loop_
_atom_site_label
_atom_site_type_symbol
_atom_site_fract_x
_atom_site_fract_y
_atom_site_fract_z
_atom_site_U_iso_or_equiv
_atom_site_adp_type
_atom_site_occupancy
_atom_site_symmetry_multiplicity
_atom_site_calc_flag
_atom_site_refinement_flags
Zn1 Zn 0.58455(4) 0.081774(9) 0.89877(3) 0.03835(14) Uani 1 1 d .
O1 O 0.6920(2) 0.13485(6) 0.79438(15) 0.0393(4) Uani 1 1 d .
C14 C 0.3058(4) 0.01469(8) 0.7969(2) 0.0366(6) Uani 1 1 d .
C11 C 0.2245(4) -0.01801(8) 0.6921(2) 0.0347(6) Uani 1 1 d .
C4 C 0.5360(4) 0.19730(9) 0.6623(2) 0.0368(6) Uani 1 1 d .
C7 C 0.5292(4) 0.15602(8) 0.7517(2) 0.0379(6) Uani 1 1 d .
C2 C 0.7163(4) 0.25227(10) 0.5389(3) 0.0498(7) Uani 1 1 d .
H2 H 0.8367 0.2624 0.5135 0.060 Uiso 1 1 calc R
C12 C 0.3440(4) -0.03454(9) 0.6005(2) 0.0413(6) Uani 1 1 d .
H12 H 0.4767 -0.0258 0.6085 0.050 Uiso 1 1 calc R
C13 C 0.2714(4) -0.06344(10) 0.4982(2) 0.0440(6) Uani 1 1 d .
H13 H 0.3555 -0.0745 0.4396 0.053 Uiso 1 1 calc R
C8 C 0.0711(4) -0.07616(8) 0.4826(3) 0.0440(7) Uani 1 1 d .
C3 C 0.7106(4) 0.21393(9) 0.6219(2) 0.0473(7) Uani 1 1 d .
H3 H 0.8283 0.1987 0.6520 0.057 Uiso 1 1 calc R
C5 C 0.3616(4) 0.22110(9) 0.6142(2) 0.0449(7) Uani 1 1 d .
H5 H 0.2415 0.2107 0.6394 0.054 Uiso 1 1 calc R
C6 C 0.3645(4) 0.25904(9) 0.5313(2) 0.0469(7) Uani 1 1 d .
H6 H 0.2462 0.2738 0.5002 0.056 Uiso 1 1 calc R
C10 C 0.0263(4) -0.03158(9) 0.6768(2) 0.0431(6) Uani 1 1 d .
H10 H -0.0567 -0.0214 0.7371 0.052 Uiso 1 1 calc R
C1 C 0.5421(4) 0.27622(9) 0.4921(2) 0.0421(6) Uani 1 1 d .
C9 C -0.0488(4) -0.05964(10) 0.5749(2) 0.0448(6) Uani 1 1 d .
H9 H -0.1820 -0.0679 0.5667 0.054 Uiso 1 1 calc R
O2 O 0.3703(3) 0.14085(6) 0.78612(16) 0.0481(5) Uani 1 1 d .
O3 O 0.2094(3) 0.02594(6) 0.88887(15) 0.0465(5) Uani 1 1 d .
O4 O 0.4795(3) 0.03080(7) 0.78837(17) 0.0515(5) Uani 1 1 d .
N1 N 0.5452(5) 0.31528(10) 0.4129(3) 0.0607(8) Uani 1 1 d .
N2 N -0.0024(4) -0.10452(11) 0.3810(3) 0.0631(7) Uani 1 1 d D
N3 N 0.5311(3) 0.10820(7) 1.07314(18) 0.0411(5) Uani 1 1 d .
C19 C 0.3511(4) 0.11053(10) 1.1124(3) 0.0520(7) Uani 1 1 d .
H19 H 0.2474 0.0948 1.0641 0.062 Uiso 1 1 calc R
C15 C 0.6802(4) 0.13017(10) 1.1474(3) 0.0556(7) Uani 1 1 d .
H15 H 0.8073 0.1284 1.1224 0.067 Uiso 1 1 calc R
C17 C 0.4648(6) 0.15754(11) 1.2946(3) 0.0686(10) Uani 1 1 d .
H17 H 0.4414 0.1744 1.3688 0.082 Uiso 1 1 calc R
C18 C 0.3132(5) 0.13526(11) 1.2217(3) 0.0668(9) Uani 1 1 d .
H18 H 0.1854 0.1368 1.2456 0.080 Uiso 1 1 calc R
C16 C 0.6511(6) 0.15491(11) 1.2580(3) 0.0674(9) Uani 1 1 d .
H16 H 0.7565 0.1696 1.3073 0.081 Uiso 1 1 calc R
O5 O 0.8541(3) 0.05235(7) 0.96449(18) 0.0505(5) Uani 1 1 d D
H5A H 0.8376 0.0296 1.0125 0.076 Uiso 1 1 calc R
H2B H -0.123(3) -0.1082(11) 0.358(3) 0.065(9) Uiso 1 1 d D
H1A H 0.650(4) 0.3235(9) 0.388(2) 0.041(8) Uiso 1 1 d .
H1B H 0.442(5) 0.3210(11) 0.373(3) 0.069(11) Uiso 1 1 d .
H5B H 0.951(4) 0.0473(11) 0.922(3) 0.076(11) Uiso 1 1 d D
H2A H 0.080(4) -0.1137(11) 0.331(2) 0.071(11) Uiso 1 1 d D

loop_
_atom_site_aniso_label
_atom_site_aniso_U_11
_atom_site_aniso_U_22
_atom_site_aniso_U_33
_atom_site_aniso_U_23
_atom_site_aniso_U_13
_atom_site_aniso_U_12
Zn1 0.0443(2) 0.0368(2) 0.0341(2) -0.00139(11) 0.00473(15) -0.00270(12)
O1 0.0377(10) 0.0383(10) 0.0405(9) 0.0046(8) -0.0014(8) -0.0002(8)
C14 0.0419(15) 0.0303(15) 0.0374(14) 0.0045(11) 0.0034(12) 0.0033(11)
C11 0.0368(14) 0.0346(14) 0.0330(13) 0.0020(11) 0.0050(11) -0.0007(11)
C4 0.0381(14) 0.0374(14) 0.0341(13) 0.0002(11) 0.0006(11) -0.0001(11)
C7 0.0422(15) 0.0401(15) 0.0308(13) -0.0069(11) 0.0007(11) -0.0032(12)
C2 0.0353(15) 0.0558(18) 0.0578(18) 0.0158(14) 0.0026(13) -0.0046(12)
C12 0.0363(13) 0.0437(16) 0.0436(15) -0.0007(12) 0.0028(11) -0.0029(12)
C13 0.0424(15) 0.0492(16) 0.0411(15) -0.0088(13) 0.0076(12) 0.0032(13)
C8 0.0508(17) 0.0364(16) 0.0433(16) -0.0014(12) -0.0022(13) 0.0003(12)
C3 0.0328(14) 0.0509(17) 0.0568(16) 0.0112(14) -0.0025(12) 0.0044(12)
C5 0.0365(14) 0.0506(18) 0.0480(15) 0.0061(13) 0.0064(12) -0.0011(13)
C6 0.0373(15) 0.0515(18) 0.0510(17) 0.0079(13) 0.0003(13) 0.0079(12)
C10 0.0425(15) 0.0469(16) 0.0411(14) -0.0010(12) 0.0109(12) -0.0011(12)
C1 0.0456(15) 0.0399(15) 0.0398(14) 0.0044(12) -0.0004(12) 0.0003(12)
C9 0.0357(14) 0.0483(17) 0.0501(16) -0.0034(13) 0.0028(12) -0.0067(12)
O2 0.0404(11) 0.0554(12) 0.0495(11) 0.0079(9) 0.0084(8) -0.0038(9)
O3 0.0534(12) 0.0522(11) 0.0350(10) -0.0052(8) 0.0100(8) 0.0014(9)
O4 0.0481(11) 0.0531(11) 0.0545(11) -0.0188(9) 0.0107(9) -0.0149(9)
N1 0.0424(16) 0.0658(19) 0.0719(19) 0.0315(14) -0.0034(15) -0.0014(14)
N2 0.0494(18) 0.0754(19) 0.0625(17) -0.0300(15) -0.0024(15) -0.0022(16)
N3 0.0467(13) 0.0409(13) 0.0359(11) 0.0020(10) 0.0051(10) 0.0027(10)
C19 0.0551(18) 0.058(2) 0.0433(16) -0.0052(13) 0.0066(13) 0.0002(15)
C15 0.0578(18) 0.0612(19) 0.0472(16) -0.0088(14) 0.0035(14) -0.0056(14)
C17 0.104(3) 0.062(2) 0.0423(17) -0.0118(14) 0.0161(19) 0.006(2)
C18 0.072(2) 0.075(2) 0.0573(19) -0.0070(17) 0.0241(17) 0.0088(18)
C16 0.085(3) 0.066(2) 0.0493(19) -0.0152(16) -0.0002(18) -0.0109(19)
O5 0.0458(11) 0.0551(14) 0.0524(12) 0.0153(9) 0.0130(9) 0.0104(10)

loop_
_atom_type_symbol
_atom_type_description
_atom_type_scat_dispersion_real
_atom_type_scat_dispersion_imag
_atom_type_scat_source
C C 0.0033 0.0016 'International Tables Vol C Tables 4.2.6.8 and 6.1.1.4'
N N 0.0061 0.0033 'International Tables Vol C Tables 4.2.6.8 and 6.1.1.4'
O O 0.0106 0.0060 'International Tables Vol C Tables 4.2.6.8 and 6.1.1.4'
Zn Zn 0.2839 1.4301 'International Tables Vol C Tables 4.2.6.8 and 6.1.1.4'
H H 0.0000 0.0000 'International Tables Vol C Tables 4.2.6.8 and 6.1.1.4'

loop_
_geom_angle_atom_site_label_1
_geom_angle_atom_site_label_2
_geom_angle_atom_site_label_3
_geom_angle
O4 Zn1 O1 110.71(7)
O4 Zn1 N3 135.59(8)
O1 Zn1 N3 109.04(7)
O4 Zn1 O5 99.68(8)
O1 Zn1 O5 96.17(7)
N3 Zn1 O5 94.92(8)
O4 Zn1 O2 92.56(8)
O1 Zn1 O2 58.41(6)
N3 Zn1 O2 91.74(7)
O5 Zn1 O2 154.47(7)
C7 O1 Zn1 99.83(15)
O3 C14 O4 121.9(2)
O3 C14 C11 121.9(2)
O4 C14 C11 116.2(2)
C12 C11 C10 117.5(2)
C12 C11 C14 120.3(2)
C10 C11 C14 122.1(2)
C3 C4 C5 117.2(2)
C3 C4 C7 122.4(2)
C5 C4 C7 120.4(2)
O2 C7 O1 119.1(2)
O2 C7 C4 121.8(2)
O1 C7 C4 119.0(2)
C3 C2 C1 120.4(2)
C13 C12 C11 122.0(2)
C12 C13 C8 120.0(2)
N2 C8 C9 121.7(3)
N2 C8 C13 120.4(3)
C9 C8 C13 118.0(2)
C2 C3 C4 122.2(2)
C6 C5 C4 121.4(3)
C5 C6 C1 121.2(2)
C9 C10 C11 121.3(2)
N1 C1 C6 121.1(3)
N1 C1 C2 121.4(3)
C6 C1 C2 117.6(2)
C10 C9 C8 121.3(2)
C7 O2 Zn1 82.61(15)
C14 O4 Zn1 120.55(17)
C19 N3 C15 117.5(2)
C19 N3 Zn1 123.36(18)
C15 N3 Zn1 118.60(19)
N3 C19 C18 122.4(3)
N3 C15 C16 122.5(3)
C18 C17 C16 119.6(3)
C17 C18 C19 119.2(3)
C17 C16 C15 118.8(3)

loop_
_geom_bond_atom_site_label_1
_geom_bond_atom_site_label_2
_geom_bond_distance
Zn1 O4 1.9114(17)
Zn1 O1 2.0123(16)
Zn1 N3 2.021(2)
Zn1 O5 2.0565(18)
Zn1 O2 2.4126(17)
O1 C7 1.290(3)
C14 O3 1.253(3)
C14 O4 1.276(3)
C14 C11 1.479(3)
C11 C12 1.392(3)
C11 C10 1.393(3)
C4 C3 1.380(3)
C4 C5 1.403(3)
C4 C7 1.479(3)
C7 O2 1.247(3)
C2 C3 1.373(4)
C2 C1 1.401(3)
C12 C13 1.380(3)
C13 C8 1.401(4)
C8 N2 1.368(3)
C8 C9 1.399(4)
C5 C6 1.362(3)
C6 C1 1.399(4)
C10 C9 1.369(3)
C1 N1 1.362(4)
N3 C19 1.332(3)
N3 C15 1.352(3)
C19 C18 1.374(4)
C15 C16 1.371(4)
C17 C18 1.361(4)
C17 C16 1.363(4)
